data_2008881
loop_
_publ_author_name
'Harrison, William T. A.'
'Phillips, Mark L. F.'

_publ_section_title
;
 Sodium zinc hydroxide selenite, NaZn~2~(OH)(SeO~3~)~2~
;
_journal_issue 9
_journal_name_full 'Acta Crystallographica Section C'
_journal_page_first 1398
_journal_page_last 1399
_journal_paper_doi 10.1107/S010827019900637X
_journal_volume 55
_journal_year 1999
_chemical_formula_moiety ' NaZn2(OH)(SeO3)2 '
_chemical_formula_sum 'H Na O7 Se2 Zn2'
_chemical_formula_weight 424.69
_chemical_melting_point 'decomposes before melting'
_chemical_name_systematic ?
_space_group_IT_number 62
_symmetry_cell_setting orthorhombic
_symmetry_space_group_name_Hall '-P 2ac 2n'
_symmetry_space_group_name_H-M 'P n m a'
_cell_angle_alpha 90.
_cell_angle_beta 90.
_cell_angle_gamma 90.
_cell_formula_units_Z 4
_cell_length_a 13.3320(10)
_cell_length_b 6.0756(5)
_cell_length_c 8.3258(6)
_cell_measurement_reflns_used 2000
_cell_measurement_temperature 298
_cell_measurement_theta_max 25
_cell_measurement_theta_min 4
_cell_volume 674.39(9)
_computing_cell_refinement SMART
_computing_data_collection 'SMART (Bruker, 1997b)'
_computing_data_reduction 'SAINT (Bruker, 1997b)'
_computing_molecular_graphics 'ORTEP-3 (Farrugia, 1997)'
_computing_publication_material CRYSTALS
_computing_structure_refinement 'CRYSTALS (Watkin et al., 1997)'
_diffrn_ambient_temperature 298
_diffrn_measurement_device_type 'Siemens SMART area-detector'
_diffrn_measurement_method \w
_diffrn_radiation_type MoK\a
_diffrn_radiation_wavelength 0.71073
_diffrn_reflns_av_R_equivalents 0.04
_diffrn_reflns_limit_h_max 17
_diffrn_reflns_limit_h_min -17
_diffrn_reflns_limit_k_max 7
_diffrn_reflns_limit_k_min -7
_diffrn_reflns_limit_l_max 10
_diffrn_reflns_limit_l_min -10
_diffrn_reflns_number 4187
_diffrn_reflns_theta_max 27.00
_diffrn_reflns_theta_min 2.00
_diffrn_standards_decay_% none
_exptl_absorpt_coefficient_mu 17.96
_exptl_absorpt_correction_T_max 0.41
_exptl_absorpt_correction_T_min 0.13
_exptl_absorpt_correction_type multi-scan
_exptl_absorpt_process_details '(SADABS; Bruker, 1997a)'
_exptl_crystal_colour colourless
_exptl_crystal_density_diffrn 4.18
_exptl_crystal_density_method 'not measured'
_exptl_crystal_description block
_exptl_crystal_F_000 789
_exptl_crystal_size_max 0.10
_exptl_crystal_size_mid 0.08
_exptl_crystal_size_min 0.05
_refine_diff_density_max 1.77
_refine_diff_density_min -1.08
_refine_ls_extinction_coef 41(3)
_refine_ls_extinction_method 'Larson (1967)'
_refine_ls_goodness_of_fit_ref 1.09
_refine_ls_hydrogen_treatment refall
_refine_ls_matrix_type full
_refine_ls_number_parameters 71
_refine_ls_number_reflns 817
_refine_ls_R_factor_gt 0.029
_refine_ls_shift/su_max 0.0003
_refine_ls_structure_factor_coef F
_refine_ls_weighting_details
;Weighting: Chebychev polynomial with 3 parameters (Carruthers & Watkin,
 1979):
1.03, 0.668 and 0.810
;
_refine_ls_weighting_scheme calc
_refine_ls_wR_factor_ref 0.032
_reflns_number_gt 817
_reflns_number_total 873
_reflns_observed_criterion I>\s(I)
_cod_data_source_file cf1315.cif
_cod_data_source_block cf1315
_cod_depositor_comments
;
The following automatic conversions were performed:
'_symmetry_cell_setting' value 'Orthorhombic ' changed to 'orthorhombic'
according to '/home/saulius/struct/CIF-dictionaries/cif_core.dic'
dictionary named 'cif_core.dic' version 2.4.1 from 2010-06-29.

Automatic conversion script
Id: cif_fix_enum 1527 2010-12-29 10:47:43Z saulius 

The following automatic conversions were performed:

'_symmetry_cell_setting' value 'Orthorhombic ' changed to
'orthorhombic' according to
/home/saulius/struct/CIF-dictionaries/cif_core.dic dictionary named
'cif_core.dic' version 2.4.1 from 2010-06-29.

Automatic conversion script
Id: cif_fix_values 1715 2011-07-08 13:25:40Z adriana 
;
_cod_original_cell_volume 674.4
_cod_original_sg_symbol_H-M 'P n m a '
_cod_original_formula_sum ' H1 Na1 O7 Se2 Zn2 '
_cod_database_code 2008881

loop_
_symmetry_equiv_pos_as_xyz
x,y,z
-x,-y,-z
1/2-x,1/2+y,1/2+z
1/2+x,1/2-y,1/2-z
x,1/2-y,z
-x,1/2+y,-z
1/2-x,-y,1/2+z
1/2+x,y,1/2-z

loop_
_atom_site_aniso_label
_atom_site_aniso_U_11
_atom_site_aniso_U_22
_atom_site_aniso_U_33
_atom_site_aniso_U_12
_atom_site_aniso_U_13
_atom_site_aniso_U_23
Na1 0.0190(10) 0.0240(10) 0.0130(8) 0.0000 -0.0025(6) 0.0000
Zn1 0.0133(3) 0.0093(3) 0.0092(3) 0.00055(16) -0.00212(14) 0.00158(18)
Zn2 0.0110(3) 0.0122(3) 0.0065(3) 0.0000 -0.00050(15) 0.0000
Se1 0.0100(2) 0.0111(2) 0.0039(2) 0.0000 -0.00101(12) 0.0000
Se2 0.0084(2) 0.0220(3) 0.0064(2) 0.0000 -0.00012(12) 0.0000
O1 0.0096(14) 0.0155(15) 0.0084(12) 0.0000 0.0022(9) 0.0000
O2 0.0141(16) 0.0264(17) 0.0100(13) 0.0000 0.0044(11) 0.0000
O3 0.0113(14) 0.0114(14) 0.0091(14) 0.0000 0.0030(10) 0.0000
O4 0.0151(11) 0.0241(13) 0.0226(11) 0.0053(9) -0.0009(8) 0.0053(11)
O5 0.0220(10) 0.0106(9) 0.0078(8) 0.0051(8) -0.0029(7) -0.0034(8)

loop_
_atom_site_label
_atom_site_fract_x
_atom_site_fract_y
_atom_site_fract_z
_atom_site_U_iso_or_equiv
_atom_site_thermal_displace_type
_atom_site_occupancy
Na1 0.24941(15) 0.2500 0.1276(2) 0.0189 Uani 1.0000
Zn1 0.0000 0.0000 0.0000 0.0106 Uani 1.0000
Zn2 0.11247(3) -0.2500 0.28793(5) 0.0099 Uani 1.0000
Se1 0.02697(3) 0.2500 0.38270(4) 0.0083 Uani 1.0000
Se2 0.32950(3) -0.2500 0.27423(4) 0.0123 Uani 1.0000
O1 0.1094(2) 0.2500 -0.0439(3) 0.0112 Uani 1.0000
O2 0.0878(2) -0.2500 0.5321(4) 0.0169 Uani 1.0000
O3 -0.0982(2) 0.2500 -0.0367(4) 0.0106 Uani 1.0000
O4 0.24672(17) -0.0426(4) 0.3029(3) 0.0206 Uani 1.0000
O5 0.01832(18) 0.0322(4) 0.2543(3) 0.0136 Uani 1.0000
H1 -0.145(6) 0.2500 0.013(8) 0.030(19) Uiso 1.0000

loop_
_atom_type_symbol
_atom_type_scat_dispersion_real
_atom_type_scat_dispersion_imag
_atom_type_scat_source
'Na  ' 0.0300 0.0250 International_Tables_Vol_IV_Table_2.2B
'Zn  ' 0.2220 1.4310 International_Tables_Vol_IV_Table_2.2B
'Se  ' -0.1780 2.2230 International_Tables_Vol_IV_Table_2.2B
'O   ' 0.0080 0.0060 International_Tables_Vol_IV_Table_2.2B
'H   ' 0.0000 0.0000 International_Tables_Vol_IV_Table_2.2B

loop_
_geom_angle_atom_site_label_1
_geom_angle_atom_site_label_2
_geom_angle_atom_site_label_3
_geom_angle_site_symmetry_1
_geom_angle_site_symmetry_3
_geom_angle
_geom_angle_publ_flag
O1 Na1 O2 . 3_554 122.47(13) no
O1 Na1 O4 . . 111.91(9) no
O2 Na1 O4 3_554 . 103.46(9) no
O1 Na1 O4 . 5_555 111.91(9) no
O2 Na1 O4 3_554 5_555 103.46(9) no
O4 Na1 O4 . 5_555 101.22(14) no
O1 Zn1 O1 . 2_555 179.995 no
O1 Zn1 O3 . . 83.26(9) no
O1 Zn1 O3 . 2_555 96.74(9) no
O1 Zn1 O5 . . 91.50(10) no
O1 Zn1 O5 . 2_555 88.50(10) no
O1 Zn1 O3 2_555 . 96.74(9) no
O1 Zn1 O3 2_555 2_555 83.26(9) no
O3 Zn1 O3 . 2_555 179.994 no
O1 Zn1 O5 2_555 . 88.50(10) no
O3 Zn1 O5 . . 98.90(10) no
O3 Zn1 O5 2_555 . 81.10(10) no
O1 Zn1 O5 2_555 2_555 91.50(10) no
O3 Zn1 O5 . 2_555 81.10(10) no
O3 Zn1 O5 2_555 2_555 98.90(10) no
O5 Zn1 O5 . 2_555 179.995 no
O2 Zn2 O3 . 2_555 165.60(13) no
O2 Zn2 O4 . . 94.30(10) no
O3 Zn2 O4 2_555 . 97.51(9) no
O2 Zn2 O4 . 5_545 94.30(10) no
O3 Zn2 O4 2_555 5_545 97.51(9) no
O2 Zn2 O5 . . 92.02(8) no
O3 Zn2 O5 2_555 . 79.45(8) no
O2 Zn2 O5 . 5_545 92.02(8) no
O3 Zn2 O5 2_555 5_545 79.45(8) no
O4 Zn2 O4 . 5_545 70.15(12) no
O4 Zn2 O5 . . 91.48(9) no
O4 Zn2 O5 5_545 . 160.96(9) no
O4 Zn2 O5 . 5_545 160.96(9) no
O4 Zn2 O5 5_545 5_545 91.48(9) no
O5 Zn2 O5 . 5_545 106.25(13) no
O2 Se1 O5 2_556 . 101.67(11) no
O2 Se1 O5 2_556 5_555 101.67(11) no
O5 Se1 O5 . 5_555 101.81(15) no
O1 Se2 O4 3_545 . 100.60(10) no
O1 Se2 O4 3_545 5_545 100.60(10) no
O4 Se2 O4 . 5_545 96.26(17) no
Zn1 O1 Zn1 . 5_555 90.58(11) yes
Zn1 O1 Se2 . 3_554 118.30(10) yes
Zn1 O1 Se2 5_555 3_554 118.30(10) yes
Zn2 O2 Se1 . 2_556 124.07(18) yes
Zn1 O3 Zn1 . 5_555 96.97(13) yes
Zn1 O3 Zn2 . 2_555 102.04(11) yes
Zn1 O3 Zn2 5_555 2_555 102.04(11) yes
Zn2 O4 Se2 . . 95.54(11) yes
Zn1 O5 Zn2 . . 97.07(9) yes
Zn1 O5 Se1 . . 134.33(13) yes
Zn2 O5 Se1 . . 119.96(11) yes

loop_
_geom_bond_atom_site_label_1
_geom_bond_atom_site_label_2
_geom_bond_site_symmetry_1
_geom_bond_site_symmetry_2
_geom_bond_distance
_geom_bond_publ_flag
Na1 O1 . . 2.350(3) yes
Na1 O2 . 3_554 2.312(4) yes
Na1 O4 . . 2.300(3) yes
Na1 O4 . 5_555 2.300(3) yes
Zn1 O1 . . 2.137(2) yes
Zn1 O1 . 2_555 2.137(2) yes
Zn1 O3 . . 2.028(2) yes
Zn1 O3 . 2_555 2.028(2) yes
Zn1 O5 . . 2.140(2) yes
Zn1 O5 . 2_555 2.140(2) yes
Zn2 O2 . . 2.060(3) yes
Zn2 O3 . 2_555 2.100(3) yes
Zn2 O4 . . 2.192(3) yes
Zn2 O4 . 5_545 2.192(3) yes
Zn2 O5 . . 2.143(2) yes
Zn2 O5 . 5_545 2.143(2) yes
Se1 O2 . 2_556 1.686(3) yes
Se1 O5 . . 1.705(2) yes
Se1 O5 . 5_555 1.705(2) yes
Se2 O1 . 3_545 1.720(3) yes
Se2 O4 . . 1.692(2) yes
Se2 O4 . 5_545 1.692(2) yes
O3 H1 . . 0.75(8) yes
